data_4105690
loop_
_publ_author_name
'Xue Gao'
'Yit-Heng Chooi'
'Brian D. Ames'
'Peng Wang'
'Christopher T. Walsh'
'Yi Tang'

_publ_section_title
;
 Fungal Indole Alkaloid Biosynthesis: Genetic and Biochemical
 Investigation of the Tryptoquialanine Pathway in Penicillium aethiopicum
;
_journal_name_full 'Journal of the American Chemical Society'
_journal_page_first 2729
_journal_page_last 2741
_journal_paper_doi 10.1021/ja1101085
_journal_volume 133
_journal_year 2011
_chemical_absolute_configuration syn
_chemical_formula_moiety 'C25 H25 N5 O4, 0.36(C3 H6 O)'
_chemical_formula_sum 'C26.08 H27.16 N5 O4.36'
_chemical_formula_weight 480.41
_chemical_name_systematic
; 
 ? 
;
_space_group_IT_number 173
_symmetry_cell_setting hexagonal
_symmetry_space_group_name_Hall 'P 6c'
_symmetry_space_group_name_H-M 'P 63'
_atom_sites_solution_hydrogens geom
_atom_sites_solution_primary direct
_atom_sites_solution_secondary difmap
_audit_creation_method SHELXL-97
_cell_angle_alpha 90.00
_cell_angle_beta 90.00
_cell_angle_gamma 120.00
_cell_formula_units_Z 6
_cell_length_a 21.974(3)
_cell_length_b 21.974(3)
_cell_length_c 10.8958(17)
_cell_measurement_reflns_used 5907
_cell_measurement_temperature 100(2)
_cell_measurement_theta_max 23.04
_cell_measurement_theta_min 3.86
_cell_volume 4556.3(11)
_computing_cell_refinement 'Bruker SAINT'
_computing_data_collection 'Bruker APEX2'
_computing_data_reduction 'Bruker SAINT'
_computing_molecular_graphics 'Bruker SHELXTL'
_computing_publication_material 'Bruker SHELXTL'
_computing_structure_refinement 'SHELXL-97 (Sheldrick, 2008)'
_computing_structure_solution 'SHELXS-97 (Sheldrick, 2008)'
_diffrn_ambient_temperature 100(2)
_diffrn_measured_fraction_theta_full 0.996
_diffrn_measured_fraction_theta_max 0.996
_diffrn_measurement_device_type 'Bruker APEX-II CCD'
_diffrn_measurement_method '\f and \w scans'
_diffrn_radiation_monochromator graphite
_diffrn_radiation_source 'fine-focus sealed tube'
_diffrn_radiation_type MoK\a
_diffrn_radiation_wavelength 0.71073
_diffrn_reflns_av_R_equivalents 0.0
_diffrn_reflns_av_sigmaI/netI 0.0654
_diffrn_reflns_limit_h_max 27
_diffrn_reflns_limit_h_min -27
_diffrn_reflns_limit_k_max 27
_diffrn_reflns_limit_k_min -27
_diffrn_reflns_limit_l_max 13
_diffrn_reflns_limit_l_min -13
_diffrn_reflns_number 41893
_diffrn_reflns_theta_full 26.36
_diffrn_reflns_theta_max 26.36
_diffrn_reflns_theta_min 3.72
_exptl_absorpt_coefficient_mu 0.073
_exptl_absorpt_correction_T_max 0.9985
_exptl_absorpt_correction_T_min 0.9731
_exptl_absorpt_correction_type multi-scan
_exptl_absorpt_process_details 'Sadabs (Bruker)'
_exptl_crystal_colour colorless
_exptl_crystal_density_diffrn 1.050
_exptl_crystal_description needle
_exptl_crystal_F_000 1521.6
_exptl_crystal_size_max 0.12
_exptl_crystal_size_mid 0.02
_exptl_crystal_size_min 0.02
_platon_squeeze_details
;
an unknown solvent region was squeezed
;
_refine_diff_density_max 0.435
_refine_diff_density_min -0.263
_refine_diff_density_rms 0.062
_refine_ls_abs_structure_details 'Flack H D (1983), Acta Cryst. A39, 876-881'
_refine_ls_extinction_method none
_refine_ls_goodness_of_fit_ref 1.081
_refine_ls_hydrogen_treatment constr
_refine_ls_matrix_type full
_refine_ls_number_parameters 325
_refine_ls_number_reflns 3279
_refine_ls_number_restraints 3
_refine_ls_restrained_S_all 1.082
_refine_ls_R_factor_all 0.0942
_refine_ls_R_factor_gt 0.0703
_refine_ls_shift/su_max 0.000
_refine_ls_shift/su_mean 0.000
_refine_ls_structure_factor_coef Fsqd
_refine_ls_weighting_details 'calc w=1/[\s^2^(Fo^2^)+(0.0948P)^2^+0.0000P] where P=(Fo^2^+2Fc^2^)/3'
_refine_ls_weighting_scheme calc
_refine_ls_wR_factor_gt 0.1593
_refine_ls_wR_factor_ref 0.1713
_reflns_number_gt 2532
_reflns_number_total 3279
_reflns_threshold_expression >2sigma(I)
_cod_data_source_file ja1101085_si_002.cif
_cod_data_source_block eng210s-1
_cod_original_cell_volume 4556(3)
_cod_database_code 4105690

loop_
_symmetry_equiv_pos_as_xyz
'x, y, z'
'-y, x-y, z'
'-x+y, -x, z'
'-x, -y, z+1/2'
'y, -x+y, z+1/2'
'x-y, x, z+1/2'

loop_
_atom_site_label
_atom_site_type_symbol
_atom_site_fract_x
_atom_site_fract_y
_atom_site_fract_z
_atom_site_U_iso_or_equiv
_atom_site_adp_type
_atom_site_occupancy
_atom_site_symmetry_multiplicity
_atom_site_calc_flag
_atom_site_refinement_flags
O1S O 0.3033(8) 0.0768(7) 0.0440(15) 0.081(3) Uiso 0.36 1 d PD
C1S C 0.2421(12) 0.0503(9) 0.000(2) 0.081(3) Uiso 0.36 1 d PD
C2S C 0.2043(11) -0.0284(10) -0.024(2) 0.081(3) Uiso 0.36 1 d PD
H2S1 H 0.2305 -0.0489 0.0136 0.097 Uiso 0.36 1 calc PR
H2S2 H 0.2014 -0.0367 -0.1132 0.097 Uiso 0.36 1 calc PR
H2S3 H 0.1568 -0.0505 0.0102 0.097 Uiso 0.36 1 calc PR
C3S C 0.2155(11) 0.0965(11) -0.047(2) 0.081(3) Uiso 0.36 1 d PD
H3S1 H 0.2465 0.1449 -0.0190 0.097 Uiso 0.36 1 calc PR
H3S2 H 0.1679 0.0798 -0.0159 0.097 Uiso 0.36 1 calc PR
H3S3 H 0.2147 0.0953 -0.1368 0.097 Uiso 0.36 1 calc PR
N1 N 0.42977(19) 0.13478(18) 0.8590(4) 0.0271(9) Uani 1 1 d .
C2 C 0.4737(2) 0.1107(2) 0.9179(5) 0.0260(10) Uani 1 1 d .
H2 H 0.5194 0.1286 0.8737 0.031 Uiso 1 1 calc R
C3 C 0.4288(2) 0.0284(2) 0.9120(5) 0.0260(10) Uani 1 1 d .
C4 C 0.3769(2) 0.0178(2) 0.8087(4) 0.0251(10) Uani 1 1 d .
C5 C 0.3299(2) -0.0426(2) 0.7452(5) 0.0279(10) Uani 1 1 d .
H5 H 0.3297 -0.0854 0.7572 0.034 Uiso 1 1 calc R
C6 C 0.2832(2) -0.0388(2) 0.6641(5) 0.0331(11) Uani 1 1 d .
H6 H 0.2507 -0.0797 0.6203 0.040 Uiso 1 1 calc R
C7 C 0.2831(2) 0.0235(2) 0.6458(5) 0.0338(12) Uani 1 1 d .
H7 H 0.2502 0.0245 0.5903 0.041 Uiso 1 1 calc R
C8 C 0.3306(2) 0.0852(3) 0.7077(5) 0.0321(11) Uani 1 1 d .
H8 H 0.3306 0.1280 0.6954 0.039 Uiso 1 1 calc R
C9 C 0.3774(2) 0.0814(2) 0.7868(5) 0.0268(10) Uani 1 1 d .
O10 O 0.39027(17) 0.00222(17) 1.0243(3) 0.0323(8) Uani 1 1 d .
H10 H 0.4059 0.0345 1.0769 0.048 Uiso 1 1 calc R
C11 C 0.5914(2) 0.0660(2) 0.9869(5) 0.0261(10) Uani 1 1 d .
C12 C 0.5214(2) -0.0017(2) 0.9903(5) 0.0259(10) Uani 1 1 d .
H12 H 0.4984 -0.0033 1.0704 0.031 Uiso 1 1 calc R
C13 C 0.4701(2) -0.0093(2) 0.8872(4) 0.0254(10) Uani 1 1 d .
H13A H 0.4970 0.0093 0.8102 0.030 Uiso 1 1 calc R
H13B H 0.4364 -0.0599 0.8745 0.030 Uiso 1 1 calc R
C14 C 0.4304(2) 0.1884(2) 0.9217(5) 0.0273(10) Uani 1 1 d .
C15 C 0.4829(2) 0.2066(2) 1.0277(5) 0.0289(11) Uani 1 1 d .
N16 N 0.4843(2) 0.14074(19) 1.0392(4) 0.0304(9) Uani 1 1 d .
H16 H 0.4905 0.1229 1.1072 0.037 Uiso 1 1 calc R
N17 N 0.53480(19) -0.06176(17) 0.9883(4) 0.0268(9) Uani 1 1 d .
C18 C 0.4954(2) -0.1177(2) 1.0694(5) 0.0285(11) Uani 1 1 d .
C19 C 0.5102(3) -0.1753(2) 1.0585(5) 0.0326(12) Uani 1 1 d .
C20 C 0.4750(3) -0.2347(2) 1.1338(6) 0.0421(14) Uani 1 1 d .
H20 H 0.4399 -0.2382 1.1890 0.050 Uiso 1 1 calc R
C21 C 0.4904(3) -0.2877(3) 1.1288(6) 0.0509(15) Uani 1 1 d .
H21 H 0.4669 -0.3276 1.1807 0.061 Uiso 1 1 calc R
C22 C 0.5410(4) -0.2823(3) 1.0466(6) 0.0562(18) Uani 1 1 d .
H22 H 0.5514 -0.3193 1.0422 0.067 Uiso 1 1 calc R
C23 C 0.5767(3) -0.2249(3) 0.9711(6) 0.0451(14) Uani 1 1 d .
H23 H 0.6113 -0.2223 0.9157 0.054 Uiso 1 1 calc R
C24 C 0.5610(3) -0.1700(2) 0.9775(5) 0.0358(12) Uani 1 1 d .
N25 N 0.5994(2) -0.1111(2) 0.9022(5) 0.0356(10) Uani 1 1 d .
C26 C 0.5851(2) -0.0610(2) 0.9117(5) 0.0294(10) Uani 1 1 d .
C27 C 0.6246(2) 0.0050(2) 0.8348(5) 0.0309(11) Uani 1 1 d .
H27 H 0.5944 0.0020 0.7638 0.037 Uiso 1 1 calc R
C28 C 0.6934(3) 0.0150(3) 0.7861(5) 0.0409(13) Uani 1 1 d .
H28A H 0.7238 0.0186 0.8549 0.061 Uiso 1 1 calc R
H28B H 0.7167 0.0580 0.7370 0.061 Uiso 1 1 calc R
H28C H 0.6844 -0.0253 0.7348 0.061 Uiso 1 1 calc R
C29 C 0.5547(2) 0.2695(2) 0.9910(5) 0.0366(12) Uani 1 1 d .
H29A H 0.5697 0.2595 0.9125 0.055 Uiso 1 1 calc R
H29B H 0.5895 0.2772 1.0544 0.055 Uiso 1 1 calc R
H29C H 0.5506 0.3117 0.9829 0.055 Uiso 1 1 calc R
C30 C 0.4556(3) 0.2233(3) 1.1441(5) 0.0363(12) Uani 1 1 d .
H30A H 0.4871 0.2296 1.2127 0.054 Uiso 1 1 calc R
H30B H 0.4084 0.1844 1.1625 0.054 Uiso 1 1 calc R
H30C H 0.4537 0.2665 1.1321 0.054 Uiso 1 1 calc R
N31 N 0.63847(19) 0.06638(19) 0.9105(4) 0.0296(9) Uani 1 1 d .
H31 H 0.6797 0.1048 0.9046 0.036 Uiso 1 1 calc R
O31 O 0.39655(16) 0.21715(16) 0.8965(4) 0.0370(9) Uani 1 1 d .
O32 O 0.45411(16) -0.11477(15) 1.1416(3) 0.0327(8) Uani 1 1 d .
O33 O 0.60243(16) 0.11702(16) 1.0526(3) 0.0317(8) Uani 1 1 d .

loop_
_atom_site_aniso_label
_atom_site_aniso_U_11
_atom_site_aniso_U_22
_atom_site_aniso_U_33
_atom_site_aniso_U_23
_atom_site_aniso_U_13
_atom_site_aniso_U_12
N1 0.0229(18) 0.0196(18) 0.037(2) -0.0019(17) -0.0005(18) 0.0092(16)
C2 0.024(2) 0.022(2) 0.032(3) -0.003(2) -0.001(2) 0.0115(19)
C3 0.028(2) 0.020(2) 0.029(3) 0.004(2) 0.005(2) 0.0119(19)
C4 0.024(2) 0.025(2) 0.028(2) 0.001(2) 0.0036(19) 0.014(2)
C5 0.025(2) 0.022(2) 0.035(3) -0.001(2) 0.004(2) 0.011(2)
C6 0.022(2) 0.029(3) 0.042(3) -0.003(2) -0.004(2) 0.008(2)
C7 0.027(2) 0.032(3) 0.043(3) -0.003(2) -0.005(2) 0.016(2)
C8 0.031(2) 0.031(3) 0.037(3) 0.008(2) 0.002(2) 0.018(2)
C9 0.027(2) 0.021(2) 0.032(3) 0.000(2) 0.002(2) 0.0118(19)
O10 0.0343(18) 0.0306(17) 0.035(2) 0.0031(15) 0.0055(15) 0.0182(15)
C11 0.025(2) 0.020(2) 0.031(3) 0.000(2) -0.006(2) 0.0101(19)
C12 0.025(2) 0.017(2) 0.036(3) -0.003(2) 0.001(2) 0.0103(18)
C13 0.026(2) 0.019(2) 0.033(3) -0.004(2) -0.002(2) 0.0128(18)
C14 0.022(2) 0.019(2) 0.039(3) 0.000(2) -0.004(2) 0.0083(19)
C15 0.031(2) 0.020(2) 0.039(3) -0.001(2) 0.000(2) 0.0154(19)
N16 0.038(2) 0.025(2) 0.033(2) -0.0005(18) -0.0035(19) 0.0197(18)
N17 0.0281(19) 0.0169(18) 0.035(2) -0.0045(18) -0.0053(18) 0.0108(16)
C18 0.025(2) 0.020(2) 0.037(3) -0.003(2) -0.009(2) 0.0091(19)
C19 0.033(3) 0.021(2) 0.039(3) 0.000(2) -0.013(2) 0.010(2)
C20 0.049(3) 0.023(2) 0.051(3) -0.003(3) -0.021(3) 0.015(2)
C21 0.070(4) 0.028(3) 0.056(4) -0.003(3) -0.015(4) 0.025(3)
C22 0.079(5) 0.038(3) 0.064(5) -0.016(3) -0.028(4) 0.039(3)
C23 0.067(4) 0.041(3) 0.046(3) -0.011(3) -0.012(3) 0.041(3)
C24 0.040(3) 0.023(2) 0.044(3) -0.012(2) -0.015(3) 0.016(2)
N25 0.034(2) 0.031(2) 0.047(3) -0.011(2) -0.009(2) 0.0206(19)
C26 0.028(2) 0.030(2) 0.032(3) -0.007(2) -0.007(2) 0.015(2)
C27 0.031(3) 0.033(3) 0.032(3) -0.005(2) -0.003(2) 0.019(2)
C28 0.037(3) 0.047(3) 0.035(3) -0.004(3) 0.002(2) 0.019(3)
C29 0.031(3) 0.028(2) 0.050(4) -0.003(3) 0.000(3) 0.014(2)
C30 0.041(3) 0.030(3) 0.038(3) -0.003(2) -0.001(2) 0.018(2)
N31 0.0217(19) 0.0217(19) 0.039(2) -0.0009(19) 0.0018(18) 0.0062(16)
O31 0.0315(18) 0.0251(16) 0.058(2) -0.0045(17) -0.0055(18) 0.0167(15)
O32 0.0267(17) 0.0257(16) 0.040(2) 0.0010(16) -0.0028(16) 0.0088(14)
O33 0.0265(16) 0.0226(16) 0.044(2) -0.0074(16) -0.0061(16) 0.0109(14)

loop_
_atom_type_symbol
_atom_type_description
_atom_type_scat_dispersion_real
_atom_type_scat_dispersion_imag
_atom_type_scat_source
C C 0.0033 0.0000 'International Tables Vol C Tables 4.2.6.8 and 6.1.1.4'
H H 0.0000 0.0000 'International Tables Vol C Tables 4.2.6.8 and 6.1.1.4'
N N 0.0061 0.0000 'International Tables Vol C Tables 4.2.6.8 and 6.1.1.4'
O O 0.0106 0.0000 'International Tables Vol C Tables 4.2.6.8 and 6.1.1.4'

loop_
_geom_angle_atom_site_label_1
_geom_angle_atom_site_label_2
_geom_angle_atom_site_label_3
_geom_angle
O1S C1S C3S 120.4(14)
O1S C1S C2S 116.2(13)
C3S C1S C2S 122(2)
C1S C2S H2S1 109.5
C1S C2S H2S2 109.5
H2S1 C2S H2S2 109.5
C1S C2S H2S3 109.5
H2S1 C2S H2S3 109.5
H2S2 C2S H2S3 109.5
C1S C3S H3S1 109.5
C1S C3S H3S2 109.5
H3S1 C3S H3S2 109.5
C1S C3S H3S3 109.5
H3S1 C3S H3S3 109.5
H3S2 C3S H3S3 109.5
C14 N1 C9 131.0(4)
C14 N1 C2 111.8(4)
C9 N1 C2 111.0(3)
N16 C2 N1 102.8(3)
N16 C2 C3 115.4(4)
N1 C2 C3 104.5(3)
N16 C2 H2 111.2
N1 C2 H2 111.2
C3 C2 H2 111.2
O10 C3 C13 108.9(4)
O10 C3 C4 108.7(3)
C13 C3 C4 112.7(4)
O10 C3 C2 109.4(4)
C13 C3 C2 115.5(4)
C4 C3 C2 101.4(3)
C5 C4 C9 119.6(4)
C5 C4 C3 130.6(4)
C9 C4 C3 109.6(4)
C6 C5 C4 118.7(4)
C6 C5 H5 120.7
C4 C5 H5 120.7
C7 C6 C5 121.1(4)
C7 C6 H6 119.4
C5 C6 H6 119.4
C6 C7 C8 121.2(5)
C6 C7 H7 119.4
C8 C7 H7 119.4
C9 C8 C7 117.5(4)
C9 C8 H8 121.3
C7 C8 H8 121.3
C8 C9 N1 128.8(4)
C8 C9 C4 121.9(4)
N1 C9 C4 109.3(4)
C3 O10 H10 109.5
O33 C11 N31 123.7(4)
O33 C11 C12 121.0(4)
N31 C11 C12 115.3(4)
N17 C12 C11 108.4(3)
N17 C12 C13 110.6(4)
C11 C12 C13 114.7(4)
N17 C12 H12 107.6
C11 C12 H12 107.6
C13 C12 H12 107.6
C3 C13 C12 114.4(4)
C3 C13 H13A 108.7
C12 C13 H13A 108.7
C3 C13 H13B 108.7
C12 C13 H13B 108.7
H13A C13 H13B 107.6
O31 C14 N1 126.2(5)
O31 C14 C15 127.1(4)
N1 C14 C15 106.6(4)
N16 C15 C30 111.7(4)
N16 C15 C14 100.9(4)
C30 C15 C14 110.8(4)
N16 C15 C29 112.8(4)
C30 C15 C29 110.5(4)
C14 C15 C29 109.8(4)
C2 N16 C15 107.1(4)
C2 N16 H16 126.4
C15 N16 H16 126.4
C26 N17 C18 122.1(4)
C26 N17 C12 120.7(4)
C18 N17 C12 117.1(4)
O32 C18 N17 120.5(4)
O32 C18 C19 126.0(5)
N17 C18 C19 113.5(4)
C24 C19 C20 119.8(5)
C24 C19 C18 120.0(4)
C20 C19 C18 120.1(5)
C21 C20 C19 120.9(6)
C21 C20 H20 119.5
C19 C20 H20 119.5
C20 C21 C22 118.9(6)
C20 C21 H21 120.6
C22 C21 H21 120.6
C23 C22 C21 122.1(5)
C23 C22 H22 119.0
C21 C22 H22 119.0
C22 C23 C24 118.8(6)
C22 C23 H23 120.6
C24 C23 H23 120.6
C19 C24 N25 122.5(4)
C19 C24 C23 119.5(5)
N25 C24 C23 118.0(5)
C26 N25 C24 116.8(5)
N25 C26 N17 125.0(5)
N25 C26 C27 120.3(4)
N17 C26 C27 114.7(4)
N31 C27 C28 109.2(4)
N31 C27 C26 108.8(4)
C28 C27 C26 112.7(4)
N31 C27 H27 108.7
C28 C27 H27 108.7
C26 C27 H27 108.7
C27 C28 H28A 109.5
C27 C28 H28B 109.5
H28A C28 H28B 109.5
C27 C28 H28C 109.5
H28A C28 H28C 109.5
H28B C28 H28C 109.5
C15 C29 H29A 109.5
C15 C29 H29B 109.5
H29A C29 H29B 109.5
C15 C29 H29C 109.5
H29A C29 H29C 109.5
H29B C29 H29C 109.5
C15 C30 H30A 109.5
C15 C30 H30B 109.5
H30A C30 H30B 109.5
C15 C30 H30C 109.5
H30A C30 H30C 109.5
H30B C30 H30C 109.5
C11 N31 C27 122.8(4)
C11 N31 H31 118.6
C27 N31 H31 118.6

loop_
_geom_bond_atom_site_label_1
_geom_bond_atom_site_label_2
_geom_bond_distance
O1S C1S 1.26(2)
C1S C3S 1.49(2)
C1S C2S 1.52(2)
C2S H2S1 0.9800
C2S H2S2 0.9800
C2S H2S3 0.9800
C3S H3S1 0.9800
C3S H3S2 0.9800
C3S H3S3 0.9800
N1 C14 1.355(6)
N1 C9 1.403(6)
N1 C2 1.461(6)
C2 N16 1.442(6)
C2 C3 1.570(6)
C2 H2 1.0000
C3 O10 1.435(6)
C3 C13 1.529(6)
C3 C4 1.534(7)
C4 C5 1.391(6)
C4 C9 1.413(6)
C5 C6 1.388(7)
C5 H5 0.9500
C6 C7 1.386(7)
C6 H6 0.9500
C7 C8 1.403(7)
C7 H7 0.9500
C8 C9 1.376(7)
C8 H8 0.9500
O10 H10 0.8400
C11 O33 1.247(5)
C11 N31 1.325(6)
C11 C12 1.514(6)
C12 N17 1.489(5)
C12 C13 1.540(6)
C12 H12 1.0000
C13 H13A 0.9900
C13 H13B 0.9900
C14 O31 1.225(5)
C14 C15 1.537(7)
C15 N16 1.469(5)
C15 C30 1.524(8)
C15 C29 1.541(6)
N16 H16 0.8800
N17 C26 1.378(6)
N17 C18 1.406(6)
C18 O32 1.226(6)
C18 C19 1.461(6)
C19 C24 1.382(8)
C19 C20 1.403(7)
C20 C21 1.367(7)
C20 H20 0.9500
C21 C22 1.386(9)
C21 H21 0.9500
C22 C23 1.375(9)
C22 H22 0.9500
C23 C24 1.414(7)
C23 H23 0.9500
C24 N25 1.404(7)
N25 C26 1.290(6)
C26 C27 1.516(7)
C27 N31 1.477(6)
C27 C28 1.512(7)
C27 H27 1.0000
C28 H28A 0.9800
C28 H28B 0.9800
C28 H28C 0.9800
C29 H29A 0.9800
C29 H29B 0.9800
C29 H29C 0.9800
C30 H30A 0.9800
C30 H30B 0.9800
C30 H30C 0.9800
N31 H31 0.8800

loop_
_geom_torsion_atom_site_label_1
_geom_torsion_atom_site_label_2
_geom_torsion_atom_site_label_3
_geom_torsion_atom_site_label_4
_geom_torsion
C14 N1 C2 N16 16.0(5)
C9 N1 C2 N16 -139.6(4)
C14 N1 C2 C3 136.9(4)
C9 N1 C2 C3 -18.7(5)
N16 C2 C3 O10 17.5(5)
N1 C2 C3 O10 -94.6(4)
N16 C2 C3 C13 -105.7(5)
N1 C2 C3 C13 142.2(4)
N16 C2 C3 C4 132.2(4)
N1 C2 C3 C4 20.1(4)
O10 C3 C4 C5 -75.9(6)
C13 C3 C4 C5 44.9(6)
C2 C3 C4 C5 168.9(5)
O10 C3 C4 C9 99.3(4)
C13 C3 C4 C9 -139.9(4)
C2 C3 C4 C9 -15.9(5)
C9 C4 C5 C6 -1.7(7)
C3 C4 C5 C6 173.1(4)
C4 C5 C6 C7 0.1(7)
C5 C6 C7 C8 0.7(8)
C6 C7 C8 C9 0.2(8)
C7 C8 C9 N1 180.0(5)
C7 C8 C9 C4 -1.8(7)
C14 N1 C9 C8 37.9(8)
C2 N1 C9 C8 -172.7(5)
C14 N1 C9 C4 -140.5(5)
C2 N1 C9 C4 8.9(5)
C5 C4 C9 C8 2.6(7)
C3 C4 C9 C8 -173.2(4)
C5 C4 C9 N1 -178.8(4)
C3 C4 C9 N1 5.3(5)
O33 C11 C12 N17 -138.2(4)
N31 C11 C12 N17 41.8(6)
O33 C11 C12 C13 97.6(5)
N31 C11 C12 C13 -82.3(5)
O10 C3 C13 C12 -57.7(5)
C4 C3 C13 C12 -178.4(3)
C2 C3 C13 C12 65.7(5)
N17 C12 C13 C3 154.9(4)
C11 C12 C13 C3 -82.0(5)
C9 N1 C14 O31 -27.8(8)
C2 N1 C14 O31 -177.1(4)
C9 N1 C14 C15 153.5(5)
C2 N1 C14 C15 4.2(5)
O31 C14 C15 N16 159.2(5)
N1 C14 C15 N16 -22.1(5)
O31 C14 C15 C30 40.7(6)
N1 C14 C15 C30 -140.6(4)
O31 C14 C15 C29 -81.6(6)
N1 C14 C15 C29 97.2(4)
N1 C2 N16 C15 -30.5(4)
C3 C2 N16 C15 -143.6(4)
C30 C15 N16 C2 150.2(4)
C14 C15 N16 C2 32.4(4)
C29 C15 N16 C2 -84.6(5)
C11 C12 N17 C26 -42.4(6)
C13 C12 N17 C26 84.2(5)
C11 C12 N17 C18 136.2(4)
C13 C12 N17 C18 -97.2(5)
C26 N17 C18 O32 175.5(4)
C12 N17 C18 O32 -3.0(6)
C26 N17 C18 C19 -3.4(6)
C12 N17 C18 C19 178.1(4)
O32 C18 C19 C24 -176.4(5)
N17 C18 C19 C24 2.5(6)
O32 C18 C19 C20 0.9(8)
N17 C18 C19 C20 179.8(4)
C24 C19 C20 C21 0.3(8)
C18 C19 C20 C21 -177.0(5)
C19 C20 C21 C22 -0.8(9)
C20 C21 C22 C23 0.8(9)
C21 C22 C23 C24 -0.2(9)
C20 C19 C24 N25 -178.2(5)
C18 C19 C24 N25 -0.9(7)
C20 C19 C24 C23 0.3(8)
C18 C19 C24 C23 177.6(5)
C22 C23 C24 C19 -0.3(8)
C22 C23 C24 N25 178.3(5)
C19 C24 N25 C26 0.0(7)
C23 C24 N25 C26 -178.5(5)
C24 N25 C26 N17 -0.9(7)
C24 N25 C26 C27 179.3(4)
C18 N17 C26 N25 2.9(7)
C12 N17 C26 N25 -178.7(5)
C18 N17 C26 C27 -177.4(4)
C12 N17 C26 C27 1.1(6)
N25 C26 C27 N31 -140.8(5)
N17 C26 C27 N31 39.4(5)
N25 C26 C27 C28 -19.5(7)
N17 C26 C27 C28 160.7(4)
O33 C11 N31 C27 179.1(4)
C12 C11 N31 C27 -0.9(7)
C28 C27 N31 C11 -164.4(4)
C26 C27 N31 C11 -41.1(6)

loop_
_platon_squeeze_void_nr
_platon_squeeze_void_average_x
_platon_squeeze_void_average_y
_platon_squeeze_void_average_z
_platon_squeeze_void_volume
_platon_squeeze_void_count_electrons
1 0.000 0.000 0.005 640.9 -0.4
2 0.333 0.667 -0.167 151.1 3.5
3 0.667 0.333 0.333 151.0 3.5
